data_7043870
loop_
_publ_author_name
'Behm, Kira'
'Essner, Jeremy B.'
'Barnes, Charles L.'
'Baker, Gary A.'
'Walensky, Justin R.'

_publ_section_title
;
 Synthesis and fluorescence spectroscopy of tris(pyrenyl)pnictogen
 compounds
;
_journal_name_full 'Dalton Trans.'
_journal_paper_doi 10.1039/C7DT01953J
_journal_year 2017
_chemical_formula_moiety 'C48 H27 O1 P, 0.5(H2 O)'
_chemical_formula_sum 'C48 H27 O1.5 P'
_chemical_formula_weight 658.66
_space_group_crystal_system trigonal
_space_group_IT_number 148
_space_group_name_Hall '-R 3'
_space_group_name_H-M_alt 'R -3'
_symmetry_space_group_name_Hall '-R 3'
_symmetry_space_group_name_H-M 'R -3 :H'
_atom_sites_solution_hydrogens geom
_audit_creation_method SHELXL-2014/7
_audit_update_record
;
2017-07-07 deposited with the CCDC.
2017-07-24 downloaded from the CCDC.
;
_cell_angle_alpha 90
_cell_angle_beta 90
_cell_angle_gamma 120
_cell_formula_units_Z 6
_cell_length_a 19.6411(11)
_cell_length_b 19.6411(11)
_cell_length_c 19.5128(10)
_cell_measurement_reflns_used 3142
_cell_measurement_temperature 150(2)
_cell_measurement_theta_max 26.3
_cell_measurement_theta_min 2.6
_cell_volume 6519.0(6)
_computing_cell_refinement 'SAINT. Ver. 8.34A. (Bruker-AXS, 2014)'
_computing_data_collection 'APEX3. Ver. 2017.3-0.  (Bruker-AXS, 2017)'
_computing_data_reduction 'SAINT. Ver. 8.34A. (Bruker-AXS, 2014)'
_computing_molecular_graphics 'X-Seed (Barbour, 2001)'
_computing_publication_material 'CIFTAB (Sheldrick, 1997)'
_computing_structure_refinement 'XL. Ver. 2014/7. (Sheldrick, 2015b)'
_computing_structure_solution 'XT. Ver. 2014/4. (Sheldrick, 2015a)'
_diffrn_ambient_temperature 150(2)
_diffrn_measured_fraction_theta_full 0.995
_diffrn_measured_fraction_theta_max 0.994
_diffrn_measurement_device_type 'Bruker VENTURE CMOS area detector'
_diffrn_measurement_method 'shutterless omega and phi scans'
_diffrn_radiation_type MoK\a
_diffrn_radiation_wavelength 0.71073
_diffrn_reflns_av_R_equivalents 0.0325
_diffrn_reflns_av_unetI/netI 0.0490
_diffrn_reflns_Laue_measured_fraction_full 0.995
_diffrn_reflns_Laue_measured_fraction_max 0.994
_diffrn_reflns_limit_h_max 16
_diffrn_reflns_limit_h_min -24
_diffrn_reflns_limit_k_max 18
_diffrn_reflns_limit_k_min -24
_diffrn_reflns_limit_l_max 24
_diffrn_reflns_limit_l_min -18
_diffrn_reflns_number 7469
_diffrn_reflns_point_group_measured_fraction_full 0.995
_diffrn_reflns_point_group_measured_fraction_max 0.994
_diffrn_reflns_theta_full 25.242
_diffrn_reflns_theta_max 26.374
_diffrn_reflns_theta_min 2.612
_diffrn_source 'Incoatec IMuS microfocus Mo tube'
_diffrn_standards_decay_% 0.0
_exptl_absorpt_coefficient_mu 0.095
_exptl_absorpt_correction_T_max 0.99
_exptl_absorpt_correction_T_min 0.82
_exptl_absorpt_correction_type multi-scan
_exptl_absorpt_process_details
;
 Data were corrected for decay and absorption using the program SADABS 
 (Sheldrick, G. M. (2003). SADABS. Version 2.10. University of
 G\"ottingen, Germany).
;
_exptl_crystal_colour Yellow
_exptl_crystal_density_diffrn 1.007
_exptl_crystal_description Prism
_exptl_crystal_F_000 2052
_exptl_crystal_size_max 0.250
_exptl_crystal_size_mid 0.200
_exptl_crystal_size_min 0.150
_refine_diff_density_max 0.395
_refine_diff_density_min -0.409
_refine_diff_density_rms 0.053
_refine_ls_extinction_method none
_refine_ls_goodness_of_fit_ref 1.040
_refine_ls_hydrogen_treatment constr
_refine_ls_matrix_type full
_refine_ls_number_parameters 160
_refine_ls_number_reflns 2972
_refine_ls_number_restraints 0
_refine_ls_restrained_S_all 1.040
_refine_ls_R_factor_all 0.0924
_refine_ls_R_factor_gt 0.0622
_refine_ls_shift/su_max 0.000
_refine_ls_shift/su_mean 0.000
_refine_ls_structure_factor_coef Fsqd
_refine_ls_weighting_details 'w=1/[\s^2^(Fo^2^)+(0.0942P)^2^+7.9727P] where P=(Fo^2^+2Fc^2^)/3'
_refine_ls_weighting_scheme calc
_refine_ls_wR_factor_gt 0.1701
_refine_ls_wR_factor_ref 0.1865
_reflns_Friedel_coverage 0.000
_reflns_number_gt 2075
_reflns_number_total 2972
_reflns_threshold_expression 'I > 2\s(I)'
_cod_data_source_file c7dt01953j2.cif
_cod_data_source_block KBN-1-22
_cod_original_cell_volume 6519.0(8)
_cod_original_formula_sum 'C48 H27 O1.50 P'
_cod_database_code 7043870
_shelx_shelxl_version_number 2014/7
_shelx_space_group_comment
;
The symmetry employed for this shelxl refinement is uniquely defined
by the following loop, which should always be used as a source of
symmetry information in preference to the above space-group names.
They are only intended as comments.
;
_shelx_estimated_absorpt_t_min 0.977
_shelx_estimated_absorpt_t_max 0.986

loop_
_space_group_symop_operation_xyz
'x, y, z'
'-y, x-y, z'
'-x+y, -x, z'
'x+2/3, y+1/3, z+1/3'
'-y+2/3, x-y+1/3, z+1/3'
'-x+y+2/3, -x+1/3, z+1/3'
'x+1/3, y+2/3, z+2/3'
'-y+1/3, x-y+2/3, z+2/3'
'-x+y+1/3, -x+2/3, z+2/3'
'-x, -y, -z'
'y, -x+y, -z'
'x-y, x, -z'
'-x+2/3, -y+1/3, -z+1/3'
'y+2/3, -x+y+1/3, -z+1/3'
'x-y+2/3, x+1/3, -z+1/3'
'-x+1/3, -y+2/3, -z+2/3'
'y+1/3, -x+y+2/3, -z+2/3'
'x-y+1/3, x+2/3, -z+2/3'

loop_
_atom_site_label
_atom_site_type_symbol
_atom_site_fract_x
_atom_site_fract_y
_atom_site_fract_z
_atom_site_U_iso_or_equiv
_atom_site_adp_type
_atom_site_occupancy
_atom_site_site_symmetry_order
_atom_site_calc_flag
_atom_site_refinement_flags_posn
_atom_site_refinement_flags_adp
_atom_site_refinement_flags_occupancy
_atom_site_disorder_assembly
_atom_site_disorder_group
P1 P 0.3333 0.6667 0.47124(5) 0.0311(3) Uani 1 3 d S T P . .
O1 O 0.3333 0.6667 0.54714(17) 0.0603(9) Uani 1 3 d S T P . .
C1 C 0.39063(12) 0.62651(13) 0.43300(12) 0.0316(5) Uani 1 1 d . . . . .
C2 C 0.44043(14) 0.66578(14) 0.37820(12) 0.0399(6) Uani 1 1 d . . . . .
H2 H 0.4454 0.7140 0.3629 0.048 Uiso 1 1 calc R U . . .
C3 C 0.48272(15) 0.63667(15) 0.34557(13) 0.0448(6) Uani 1 1 d . . . . .
H3 H 0.5158 0.6647 0.3081 0.054 Uiso 1 1 calc R U . . .
C4 C 0.47754(14) 0.56663(14) 0.36689(12) 0.0380(6) Uani 1 1 d . . . . .
C5 C 0.42823(12) 0.52569(13) 0.42302(12) 0.0322(5) Uani 1 1 d . . . . .
C6 C 0.38363(12) 0.55534(13) 0.45628(11) 0.0315(5) Uani 1 1 d . . . . .
C7 C 0.33358(13) 0.51010(13) 0.51221(13) 0.0370(6) Uani 1 1 d . . . . .
H7 H 0.3026 0.5280 0.5347 0.044 Uiso 1 1 calc R U . . .
C8 C 0.32964(14) 0.44270(14) 0.53346(14) 0.0424(6) Uani 1 1 d . . . . .
H8 H 0.2966 0.4150 0.5710 0.051 Uiso 1 1 calc R U . . .
C9 C 0.37392(14) 0.41194(13) 0.50092(13) 0.0401(6) Uani 1 1 d . . . . .
C10 C 0.42298(13) 0.45363(13) 0.44542(13) 0.0360(6) Uani 1 1 d . . . . .
C11 C 0.46801(14) 0.42507(15) 0.41205(13) 0.0419(6) Uani 1 1 d . . . . .
C12 C 0.46279(16) 0.35564(16) 0.43578(15) 0.0513(8) Uani 1 1 d . . . . .
H12 H 0.4929 0.3362 0.4140 0.062 Uiso 1 1 calc R U . . .
C13 C 0.41513(17) 0.31490(15) 0.48975(17) 0.0546(8) Uani 1 1 d . . . . .
H13 H 0.4124 0.2675 0.5046 0.066 Uiso 1 1 calc R U . . .
C14 C 0.37104(16) 0.34204(15) 0.52275(15) 0.0510(7) Uani 1 1 d . . . . .
H14 H 0.3386 0.3135 0.5604 0.061 Uiso 1 1 calc R U . . .
C15 C 0.51747(16) 0.46908(17) 0.35593(14) 0.0507(7) Uani 1 1 d . . . . .
H15 H 0.5479 0.4504 0.3336 0.061 Uiso 1 1 calc R U . . .
C16 C 0.52188(15) 0.53407(17) 0.33467(13) 0.0474(7) Uani 1 1 d . . . . .
H16 H 0.5551 0.5611 0.2969 0.057 Uiso 1 1 calc R U . . .
O1S O 0.2460(7) 0.5882(9) 0.6655(5) 0.075(4) Uani 0.1666 1 d . . P A -1

loop_
_atom_site_aniso_label
_atom_site_aniso_U_11
_atom_site_aniso_U_22
_atom_site_aniso_U_33
_atom_site_aniso_U_23
_atom_site_aniso_U_13
_atom_site_aniso_U_12
P1 0.0292(4) 0.0292(4) 0.0348(6) 0.000 0.000 0.01460(18)
O1 0.0642(14) 0.0642(14) 0.053(2) 0.000 0.000 0.0321(7)
C1 0.0283(11) 0.0303(11) 0.0357(13) 0.0004(10) 0.0001(10) 0.0142(10)
C2 0.0409(14) 0.0376(13) 0.0429(14) 0.0066(11) 0.0063(12) 0.0209(11)
C3 0.0448(15) 0.0470(15) 0.0408(15) 0.0075(12) 0.0110(12) 0.0216(13)
C4 0.0362(13) 0.0440(14) 0.0354(13) -0.0044(11) -0.0015(11) 0.0214(11)
C5 0.0263(11) 0.0321(12) 0.0347(13) -0.0053(10) -0.0065(10) 0.0120(10)
C6 0.0256(11) 0.0306(12) 0.0349(13) -0.0022(10) -0.0037(10) 0.0117(10)
C7 0.0288(12) 0.0322(12) 0.0452(14) 0.0021(11) 0.0035(11) 0.0118(10)
C8 0.0365(13) 0.0350(13) 0.0484(15) 0.0061(11) 0.0040(11) 0.0124(11)
C9 0.0362(13) 0.0287(12) 0.0499(15) -0.0029(11) -0.0106(12) 0.0120(11)
C10 0.0315(12) 0.0304(12) 0.0433(14) -0.0092(11) -0.0133(11) 0.0134(10)
C11 0.0393(14) 0.0407(14) 0.0478(15) -0.0175(12) -0.0171(12) 0.0216(12)
C12 0.0529(16) 0.0441(15) 0.0655(19) -0.0250(14) -0.0266(15) 0.0307(14)
C13 0.0565(17) 0.0325(14) 0.075(2) -0.0093(14) -0.0239(16) 0.0227(13)
C14 0.0490(16) 0.0338(14) 0.0636(19) 0.0013(13) -0.0129(14) 0.0158(12)
C15 0.0499(16) 0.0626(18) 0.0471(16) -0.0203(14) -0.0066(13) 0.0337(15)
C16 0.0424(15) 0.0667(19) 0.0365(14) -0.0089(13) 0.0025(12) 0.0299(14)
O1S 0.048(7) 0.080(9) 0.006(4) 0.010(5) -0.006(4) -0.035(5)

loop_
_atom_type_symbol
_atom_type_description
_atom_type_scat_dispersion_real
_atom_type_scat_dispersion_imag
_atom_type_scat_source
C C 0.0033 0.0016 'International Tables Vol C Tables 4.2.6.8 and 6.1.1.4'
H H 0.0000 0.0000 'International Tables Vol C Tables 4.2.6.8 and 6.1.1.4'
O O 0.0106 0.0060 'International Tables Vol C Tables 4.2.6.8 and 6.1.1.4'
P P 0.1023 0.0942 'International Tables Vol C Tables 4.2.6.8 and 6.1.1.4'

loop_
_geom_angle_atom_site_label_1
_geom_angle_atom_site_label_2
_geom_angle_atom_site_label_3
_geom_angle
_geom_angle_site_symmetry_1
_geom_angle_site_symmetry_3
O1 P1 C1 114.13(8) . 2_665
O1 P1 C1 114.13(8) . 3_565
C1 P1 C1 104.44(9) 2_665 3_565
O1 P1 C1 114.13(8) . .
C1 P1 C1 104.44(9) 2_665 .
C1 P1 C1 104.44(9) 3_565 .
C2 C1 C6 119.3(2) . .
C2 C1 P1 119.24(17) . .
C6 C1 P1 121.41(17) . .
C3 C2 C1 121.8(2) . .
C3 C2 H2 119.1 . .
C1 C2 H2 119.1 . .
C2 C3 C4 120.7(2) . .
C2 C3 H3 119.6 . .
C4 C3 H3 119.6 . .
C3 C4 C5 118.9(2) . .
C3 C4 C16 122.8(2) . .
C5 C4 C16 118.3(2) . .
C4 C5 C6 120.3(2) . .
C4 C5 C10 119.2(2) . .
C6 C5 C10 120.5(2) . .
C1 C6 C5 118.9(2) . .
C1 C6 C7 123.7(2) . .
C5 C6 C7 117.5(2) . .
C8 C7 C6 121.6(2) . .
C8 C7 H7 119.2 . .
C6 C7 H7 119.2 . .
C7 C8 C9 121.9(2) . .
C7 C8 H8 119.1 . .
C9 C8 H8 119.1 . .
C10 C9 C14 118.7(2) . .
C10 C9 C8 118.6(2) . .
C14 C9 C8 122.6(2) . .
C9 C10 C11 120.2(2) . .
C9 C10 C5 119.9(2) . .
C11 C10 C5 119.9(2) . .
C12 C11 C10 118.6(3) . .
C12 C11 C15 122.7(2) . .
C10 C11 C15 118.7(2) . .
C13 C12 C11 121.4(3) . .
C13 C12 H12 119.3 . .
C11 C12 H12 119.3 . .
C12 C13 C14 120.6(3) . .
C12 C13 H13 119.7 . .
C14 C13 H13 119.7 . .
C13 C14 C9 120.4(3) . .
C13 C14 H14 119.8 . .
C9 C14 H14 119.8 . .
C16 C15 C11 121.8(2) . .
C16 C15 H15 119.1 . .
C11 C15 H15 119.1 . .
C15 C16 C4 122.1(3) . .
C15 C16 H16 119.0 . .
C4 C16 H16 119.0 . .

loop_
_geom_bond_atom_site_label_1
_geom_bond_atom_site_label_2
_geom_bond_distance
_geom_bond_site_symmetry_2
P1 O1 1.481(3) .
P1 C1 1.826(2) 2_665
P1 C1 1.826(2) 3_565
P1 C1 1.826(2) .
C1 C2 1.393(3) .
C1 C6 1.410(3) .
C2 C3 1.377(3) .
C2 H2 0.9500 .
C3 C4 1.391(3) .
C3 H3 0.9500 .
C4 C5 1.416(3) .
C4 C16 1.456(3) .
C5 C6 1.428(3) .
C5 C10 1.435(3) .
C6 C7 1.440(3) .
C7 C8 1.352(3) .
C7 H7 0.9500 .
C8 C9 1.432(4) .
C8 H8 0.9500 .
C9 C10 1.408(4) .
C9 C14 1.411(3) .
C10 C11 1.420(3) .
C11 C12 1.395(4) .
C11 C15 1.432(4) .
C12 C13 1.370(4) .
C12 H12 0.9500 .
C13 C14 1.382(4) .
C13 H13 0.9500 .
C14 H14 0.9500 .
C15 C16 1.303(4) .
C15 H15 0.9500 .
C16 H16 0.9500 .

loop_
_geom_torsion_atom_site_label_1
_geom_torsion_atom_site_label_2
_geom_torsion_atom_site_label_3
_geom_torsion_atom_site_label_4
_geom_torsion
_geom_torsion_site_symmetry_1
O1 P1 C1 C2 -135.49(17) .
C1 P1 C1 C2 -10.2(2) 2_665
C1 P1 C1 C2 99.21(14) 3_565
O1 P1 C1 C6 46.6(2) .
C1 P1 C1 C6 171.89(17) 2_665
C1 P1 C1 C6 -78.7(3) 3_565
C6 C1 C2 C3 0.6(4) .
P1 C1 C2 C3 -177.40(19) .
C1 C2 C3 C4 -0.6(4) .
C2 C3 C4 C5 -0.3(4) .
C2 C3 C4 C16 -179.1(2) .
C3 C4 C5 C6 1.1(3) .
C16 C4 C5 C6 180.0(2) .
C3 C4 C5 C10 -179.7(2) .
C16 C4 C5 C10 -0.8(3) .
C2 C1 C6 C5 0.3(3) .
P1 C1 C6 C5 178.17(16) .
C2 C1 C6 C7 -179.7(2) .
P1 C1 C6 C7 -1.8(3) .
C4 C5 C6 C1 -1.1(3) .
C10 C5 C6 C1 179.7(2) .
C4 C5 C6 C7 178.9(2) .
C10 C5 C6 C7 -0.3(3) .
C1 C6 C7 C8 -179.0(2) .
C5 C6 C7 C8 1.1(3) .
C6 C7 C8 C9 -1.0(4) .
C7 C8 C9 C10 0.2(4) .
C7 C8 C9 C14 179.5(2) .
C14 C9 C10 C11 0.5(3) .
C8 C9 C10 C11 179.8(2) .
C14 C9 C10 C5 -178.8(2) .
C8 C9 C10 C5 0.5(3) .
C4 C5 C10 C9 -179.7(2) .
C6 C5 C10 C9 -0.4(3) .
C4 C5 C10 C11 1.1(3) .
C6 C5 C10 C11 -179.7(2) .
C9 C10 C11 C12 -0.4(3) .
C5 C10 C11 C12 178.8(2) .
C9 C10 C11 C15 -179.8(2) .
C5 C10 C11 C15 -0.5(3) .
C10 C11 C12 C13 0.4(4) .
C15 C11 C12 C13 179.8(2) .
C11 C12 C13 C14 -0.5(4) .
C12 C13 C14 C9 0.5(4) .
C10 C9 C14 C13 -0.5(4) .
C8 C9 C14 C13 -179.8(2) .
C12 C11 C15 C16 -179.7(2) .
C10 C11 C15 C16 -0.3(4) .
C11 C15 C16 C4 0.6(4) .
C3 C4 C16 C15 178.8(3) .
C5 C4 C16 C15 -0.1(4) .
